data_1551538
loop_
_publ_author_name
'Shin Suzuki'
'Yasutomo Segawa'
'Kenichiro Itami'
'Junichiro Yamaguchi'

_publ_section_title
;
 Synthesis and characterization of hexaarylbenzenes with five or six
 different substituents enabled by programmed synthesis
;
_journal_name_full 'Nature Chemistry'
_journal_page_first 227
_journal_page_last 233
_journal_paper_doi 10.1038/nchem.2174
_journal_volume 7
_journal_year 2015
_chemical_formula_sum 'C45 H34 Cl F3 N2'
_chemical_formula_weight 695.19
_space_group_IT_number 19
_space_group_name_Hall 'P 2ac 2ab'
_space_group_name_H-M_alt 'P 21 21 21'
_symmetry_cell_setting orthorhombic
_symmetry_space_group_name_H-M 'P 21 21 21'
_atom_sites_solution_hydrogens geom
_atom_sites_solution_primary direct
_atom_sites_solution_secondary difmap
_cell_angle_alpha 90.00
_cell_angle_beta 90.00
_cell_angle_gamma 90.00
_cell_formula_units_Z 4
_cell_length_a 11.726(3)
_cell_length_b 17.511(5)
_cell_length_c 17.758(5)
_cell_measurement_reflns_used 8738
_cell_measurement_temperature 103(2)
_cell_measurement_theta_max 25.3280
_cell_measurement_theta_min 3.1041
_cell_volume 3646.3(17)
_computing_cell_refinement 'RIGAKU CrystalClear'
_computing_data_collection 'RIGAKU CrystalClear'
_computing_data_reduction 'RIGAKU CrystalClear'
_computing_molecular_graphics ORTEP-III
_computing_structure_refinement 'SHELXL-97 (Sheldrick, 1997)'
_computing_structure_solution SIR-97
_diffrn_ambient_temperature 103(2)
_diffrn_measured_fraction_theta_full 0.997
_diffrn_measured_fraction_theta_max 0.997
_diffrn_measurement_device_type
;
Saturn724 CCD (4x4 bin mode) with MicroMax-007
;
_diffrn_measurement_method 'profile data from \w-scans'
_diffrn_radiation_monochromator graphite
_diffrn_radiation_source 'fine-focus sealed tube'
_diffrn_radiation_type MoK\a
_diffrn_radiation_wavelength 0.71075
_diffrn_reflns_av_R_equivalents 0.0563
_diffrn_reflns_av_sigmaI/netI 0.0590
_diffrn_reflns_limit_h_max 13
_diffrn_reflns_limit_h_min -11
_diffrn_reflns_limit_k_max 20
_diffrn_reflns_limit_k_min -20
_diffrn_reflns_limit_l_max 21
_diffrn_reflns_limit_l_min -16
_diffrn_reflns_number 24769
_diffrn_reflns_theta_full 25.00
_diffrn_reflns_theta_max 25.00
_diffrn_reflns_theta_min 3.10
_exptl_absorpt_coefficient_mu 0.155
_exptl_absorpt_correction_T_max 0.9923
_exptl_absorpt_correction_T_min 0.9772
_exptl_absorpt_correction_type multi-scan
_exptl_absorpt_process_details 'Jacobson, R. (1998) Private communication'
_exptl_crystal_colour Colorless
_exptl_crystal_density_diffrn 1.266
_exptl_crystal_density_method 'not measured'
_exptl_crystal_description Block
_exptl_crystal_F_000 1448
_exptl_crystal_size_max 0.15
_exptl_crystal_size_mid 0.05
_exptl_crystal_size_min 0.05
_refine_diff_density_max 0.519
_refine_diff_density_min -0.313
_refine_diff_density_rms 0.054
_refine_ls_abs_structure_details 'Flack H D (1983), Acta Cryst. A39, 876-881'
_refine_ls_abs_structure_Flack 0.03(10)
_refine_ls_extinction_method none
_refine_ls_goodness_of_fit_ref 1.061
_refine_ls_hydrogen_treatment constr
_refine_ls_matrix_type full
_refine_ls_number_parameters 463
_refine_ls_number_reflns 6394
_refine_ls_number_restraints 18
_refine_ls_restrained_S_all 1.082
_refine_ls_R_factor_all 0.0767
_refine_ls_R_factor_gt 0.0621
_refine_ls_shift/su_max 0.000
_refine_ls_shift/su_mean 0.000
_refine_ls_structure_factor_coef Fsqd
_refine_ls_weighting_details 'calc w=1/[\s^2^(Fo^2^)+(0.0813P)^2^+0.6783P] where P=(Fo^2^+2Fc^2^)/3'
_refine_ls_weighting_scheme calc
_refine_ls_wR_factor_gt 0.1447
_refine_ls_wR_factor_ref 0.1553
_reflns_number_gt 5253
_reflns_number_total 6394
_reflns_threshold_expression >2sigma(I)
_cod_data_source_file nchem.2174-s2.cif
_cod_data_source_block 9A
_cod_depositor_comments
;
The following automatic conversions were performed:

data item '_exptl_absorpt_correction_type' value 'Multi-scan' was
changed to 'multi-scan' in accordance with the built-in table derived
from the CIF Core dictionary named 'cif_core.dic' version 2.4.5 last
updated on 2014-11-21.

Automatic conversion script
Id: cif_fix_values 6909 2019-04-08 15:41:33Z antanas 

The following automatic conversions were performed:

data name '_atom_site_symetry_multiplicity' was replaced with
'_atom_site_symmetry_multiplicity' as specified in the replacement
file 'data/replacement-values/replacement_tags.lst'.

Automatic conversion script
Id: cif_correct_tags 9268 2022-04-12 08:56:07Z antanas 
;
_cod_original_cell_volume 3646.2(19)
_cod_original_sg_symbol_H-M P212121
_cod_database_code 1551538

loop_
_symmetry_equiv_pos_as_xyz
'x, y, z'
'-x+1/2, -y, z+1/2'
'x+1/2, -y+1/2, -z'
'-x, y+1/2, -z+1/2'

loop_
_atom_site_label
_atom_site_type_symbol
_atom_site_fract_x
_atom_site_fract_y
_atom_site_fract_z
_atom_site_U_iso_or_equiv
_atom_site_adp_type
_atom_site_occupancy
_atom_site_symmetry_multiplicity
_atom_site_calc_flag
_atom_site_refinement_flags
_atom_site_disorder_assembly
_atom_site_disorder_group
C1 C -0.0188(3) 0.9085(2) 0.6138(2) 0.0280(8) Uani 1 1 d . . .
C2 C 0.0112(3) 0.92007(19) 0.53733(19) 0.0266(8) Uani 1 1 d . . .
C3 C 0.1182(3) 0.8968(2) 0.5115(2) 0.0276(8) Uani 1 1 d . . .
C4 C 0.1974(3) 0.8656(2) 0.5613(2) 0.0278(8) Uani 1 1 d . . .
C5 C 0.1674(3) 0.85179(19) 0.63608(19) 0.0254(8) Uani 1 1 d . . .
C6 C 0.0591(3) 0.8724(2) 0.6629(2) 0.0279(8) Uani 1 1 d . . .
C7 C -0.1338(3) 0.9325(2) 0.6417(2) 0.0281(8) Uani 1 1 d . . .
C8 C -0.1661(3) 1.0087(2) 0.6418(2) 0.0323(8) Uani 1 1 d . . .
H1 H -0.1141 1.0462 0.6241 0.039 Uiso 1 1 calc R . .
C9 C -0.2736(3) 1.0314(2) 0.6674(2) 0.0337(9) Uani 1 1 d . . .
H2 H -0.2948 1.0838 0.6670 0.040 Uiso 1 1 calc R . .
C10 C -0.3488(3) 0.9762(2) 0.6934(2) 0.0338(9) Uani 1 1 d . . .
C11 C -0.3185(3) 0.8996(2) 0.6947(2) 0.0360(9) Uani 1 1 d . . .
H3 H -0.3703 0.8623 0.7132 0.043 Uiso 1 1 calc R . .
C12 C -0.2127(3) 0.8784(2) 0.6691(2) 0.0299(8) Uani 1 1 d . . .
H4 H -0.1922 0.8259 0.6697 0.036 Uiso 1 1 calc R . .
Cl1 Cl -0.48162(8) 1.00505(6) 0.72633(6) 0.0428(3) Uani 1 1 d . . .
C13 C -0.0709(3) 0.9583(2) 0.4838(2) 0.0288(8) Uani 1 1 d . . .
C14 C -0.0447(3) 1.0294(2) 0.4540(2) 0.0339(9) Uani 1 1 d . . .
H5 H 0.0242 1.0542 0.4681 0.041 Uiso 1 1 calc R . .
C15 C -0.1188(4) 1.0648(2) 0.4036(2) 0.0444(11) Uani 1 1 d . . .
H6 H -0.1005 1.1134 0.3831 0.053 Uiso 1 1 calc R . .
C16 C -0.2192(3) 1.0288(2) 0.3835(2) 0.0392(10) Uani 1 1 d . . .
H7 H -0.2702 1.0529 0.3494 0.047 Uiso 1 1 calc R . .
C17 C -0.2456(3) 0.9588(2) 0.4124(2) 0.0360(10) Uani 1 1 d . . .
H8 H -0.3143 0.9341 0.3979 0.043 Uiso 1 1 calc R . .
C18 C -0.1716(3) 0.9234(2) 0.4633(2) 0.0290(8) Uani 1 1 d . . .
H9 H -0.1908 0.8750 0.4839 0.035 Uiso 1 1 calc R . .
C19 C 0.1503(3) 0.9028(2) 0.4297(2) 0.0288(8) Uani 1 1 d . . .
C20 C 0.2297(3) 0.9558(2) 0.4043(2) 0.0315(9) Uani 1 1 d . . .
H10 H 0.2580 0.9937 0.4377 0.038 Uiso 1 1 calc R . .
C21 C 0.2677(3) 0.9537(2) 0.3305(2) 0.0361(9) Uani 1 1 d . . .
H11 H 0.3214 0.9906 0.3135 0.043 Uiso 1 1 calc R . .
C22 C 0.2283(3) 0.8985(2) 0.2812(2) 0.0325(9) Uani 1 1 d . . .
C23 C 0.1458(3) 0.8462(2) 0.3047(2) 0.0337(9) Uani 1 1 d . . .
H12 H 0.1165 0.8091 0.2708 0.040 Uiso 1 1 calc R . .
C24 C 0.1071(3) 0.8492(2) 0.3787(2) 0.0340(9) Uani 1 1 d . . .
H13 H 0.0502 0.8142 0.3949 0.041 Uiso 1 1 calc R . .
C25 C 0.2742(4) 0.8957(3) 0.2030(2) 0.0425(10) Uani 1 1 d . . .
F1 F 0.2465(3) 0.83475(19) 0.16424(15) 0.0741(9) Uani 1 1 d . . .
F2 F 0.3895(2) 0.89776(17) 0.20212(14) 0.0592(7) Uani 1 1 d . . .
F3 F 0.2440(3) 0.95722(19) 0.16197(15) 0.0772(10) Uani 1 1 d . . .
C26 C 0.3173(3) 0.8488(2) 0.53449(19) 0.0274(8) Uani 1 1 d . . .
C27 C 0.3426(3) 0.7915(2) 0.4827(2) 0.0310(8) Uani 1 1 d . . .
H14 H 0.2845 0.7582 0.4650 0.037 Uiso 1 1 calc R . .
C28 C 0.4540(3) 0.7837(2) 0.4575(2) 0.0349(9) Uani 1 1 d . . .
H15 H 0.4694 0.7442 0.4223 0.042 Uiso 1 1 calc R . .
N1 N 0.5413(3) 0.82777(19) 0.47913(18) 0.0377(8) Uani 1 1 d . . .
C29 C 0.5155(4) 0.8830(2) 0.5294(2) 0.0376(9) Uani 1 1 d . . .
H16 H 0.5752 0.9155 0.5461 0.045 Uiso 1 1 calc R . .
C30 C 0.4074(3) 0.8952(2) 0.5582(2) 0.0335(9) Uani 1 1 d . . .
H17 H 0.3945 0.9348 0.5938 0.040 Uiso 1 1 calc R . .
C31 C 0.2517(3) 0.8123(2) 0.6873(2) 0.0284(8) Uani 1 1 d . . .
C32 C 0.2810(3) 0.7375(2) 0.6736(2) 0.0362(9) Uani 1 1 d . . .
H18 H 0.2491 0.7105 0.6322 0.043 Uiso 1 1 calc R . .
C33 C 0.3588(4) 0.7019(3) 0.7222(2) 0.0432(10) Uani 1 1 d . . .
H19 H 0.3776 0.6500 0.7128 0.052 Uiso 1 1 calc R . .
N2 N 0.4083(3) 0.7363(2) 0.7808(2) 0.0480(9) Uani 1 1 d . . .
C34 C 0.3781(4) 0.8086(3) 0.7913(2) 0.0433(11) Uani 1 1 d . . .
H20 H 0.4114 0.8345 0.8329 0.052 Uiso 1 1 calc R . .
C35 C 0.3025(3) 0.8497(2) 0.7471(2) 0.0354(9) Uani 1 1 d . . .
H21 H 0.2861 0.9017 0.7576 0.043 Uiso 1 1 calc R . .
C36 C 0.0292(3) 0.8582(2) 0.74391(19) 0.0267(8) Uani 1 1 d . . .
C37 C 0.0085(3) 0.9193(2) 0.7924(2) 0.0295(8) Uani 1 1 d . . .
H22 H 0.0042 0.9696 0.7727 0.035 Uiso 1 1 calc R . .
C38 C -0.0061(3) 0.9074(2) 0.8697(2) 0.0330(9) Uani 1 1 d . . .
H23 H -0.0179 0.9501 0.9017 0.040 Uiso 1 1 calc R . .
C39 C -0.0036(3) 0.8347(2) 0.9006(2) 0.0319(9) Uani 1 1 d . . .
C40 C 0.0117(3) 0.7733(2) 0.8509(2) 0.0368(9) Uani 1 1 d . . .
H24 H 0.0104 0.7227 0.8701 0.044 Uiso 1 1 calc R . .
C41 C 0.0286(3) 0.7846(2) 0.7740(2) 0.0352(9) Uani 1 1 d . . .
H25 H 0.0398 0.7419 0.7418 0.042 Uiso 1 1 calc R . .
C42 C -0.0216(4) 0.8211(2) 0.9852(2) 0.0397(10) Uani 1 1 d . . .
C43 C -0.0109(7) 0.8946(4) 1.0305(3) 0.093(2) Uani 1 1 d U . .
H26 H -0.0325 0.8848 1.0829 0.140 Uiso 1 1 calc R . .
H27 H -0.0614 0.9335 1.0091 0.140 Uiso 1 1 calc R . .
H28 H 0.0681 0.9127 1.0286 0.140 Uiso 1 1 calc R . .
C44 C -0.1419(5) 0.7947(5) 0.9992(3) 0.104(2) Uani 1 1 d U . .
H29 H -0.1530 0.7443 0.9764 0.157 Uiso 1 1 calc R . .
H30 H -0.1955 0.8311 0.9768 0.157 Uiso 1 1 calc R . .
H31 H -0.1556 0.7915 1.0536 0.157 Uiso 1 1 calc R . .
C45 C 0.0637(6) 0.7657(4) 1.0146(3) 0.101(2) Uani 1 1 d U . .
H32 H 0.0541 0.7603 1.0692 0.151 Uiso 1 1 calc R . .
H33 H 0.1407 0.7844 1.0037 0.151 Uiso 1 1 calc R . .
H34 H 0.0524 0.7161 0.9903 0.151 Uiso 1 1 calc R . .

loop_
_atom_site_aniso_label
_atom_site_aniso_U_11
_atom_site_aniso_U_22
_atom_site_aniso_U_33
_atom_site_aniso_U_23
_atom_site_aniso_U_13
_atom_site_aniso_U_12
C1 0.030(2) 0.0216(17) 0.0327(19) -0.0011(15) 0.0000(16) 0.0001(15)
C2 0.0268(19) 0.0248(18) 0.0280(19) -0.0005(14) -0.0003(16) 0.0005(14)
C3 0.028(2) 0.0244(19) 0.0302(19) -0.0029(16) -0.0017(16) -0.0035(16)
C4 0.030(2) 0.0236(19) 0.0298(19) -0.0042(15) 0.0010(16) -0.0016(15)
C5 0.0285(19) 0.0201(18) 0.0276(19) -0.0042(15) -0.0034(15) -0.0002(15)
C6 0.031(2) 0.0244(19) 0.0285(19) -0.0028(15) -0.0047(16) -0.0020(14)
C7 0.0261(19) 0.034(2) 0.0241(19) -0.0043(15) -0.0012(15) 0.0033(16)
C8 0.035(2) 0.034(2) 0.0275(19) 0.0006(16) 0.0047(16) 0.0014(17)
C9 0.043(2) 0.031(2) 0.0270(19) -0.0016(16) 0.0004(18) 0.0056(18)
C10 0.032(2) 0.041(2) 0.028(2) -0.0073(17) -0.0009(17) 0.0077(17)
C11 0.035(2) 0.040(2) 0.033(2) 0.0002(18) 0.0019(17) -0.0028(18)
C12 0.030(2) 0.030(2) 0.0298(19) -0.0046(16) -0.0033(17) 0.0036(16)
Cl1 0.0333(5) 0.0506(6) 0.0446(6) -0.0066(5) 0.0030(4) 0.0047(5)
C13 0.028(2) 0.034(2) 0.0246(19) -0.0016(16) 0.0040(15) 0.0053(16)
C14 0.028(2) 0.036(2) 0.038(2) 0.0018(18) 0.0013(17) 0.0000(16)
C15 0.047(3) 0.040(3) 0.046(3) 0.012(2) 0.005(2) 0.007(2)
C16 0.036(2) 0.045(3) 0.036(2) 0.0105(19) -0.0007(19) 0.0080(19)
C17 0.028(2) 0.048(3) 0.032(2) -0.0023(19) -0.0013(17) 0.0054(18)
C18 0.028(2) 0.033(2) 0.0262(19) 0.0027(16) 0.0020(16) 0.0008(16)
C19 0.032(2) 0.028(2) 0.0259(19) 0.0029(16) -0.0037(16) 0.0042(16)
C20 0.034(2) 0.026(2) 0.034(2) -0.0027(16) -0.0014(17) -0.0026(16)
C21 0.040(2) 0.035(2) 0.033(2) 0.0054(18) 0.0074(18) -0.0002(18)
C22 0.034(2) 0.038(2) 0.0247(19) 0.0050(17) 0.0022(17) 0.0044(17)
C23 0.044(2) 0.032(2) 0.0252(19) -0.0010(16) -0.0020(17) 0.0028(18)
C24 0.034(2) 0.034(2) 0.035(2) 0.0045(17) -0.0020(17) -0.0056(17)
C25 0.041(3) 0.050(3) 0.037(2) -0.002(2) 0.0013(19) 0.004(2)
F1 0.085(2) 0.096(2) 0.0421(15) -0.0233(16) 0.0186(15) -0.0309(18)
F2 0.0473(16) 0.081(2) 0.0490(15) -0.0070(14) 0.0154(12) 0.0009(14)
F3 0.094(2) 0.092(2) 0.0449(15) 0.0331(16) 0.0235(15) 0.0449(18)
C26 0.030(2) 0.0284(19) 0.0242(18) 0.0002(15) 0.0005(16) 0.0008(15)
C27 0.031(2) 0.029(2) 0.032(2) 0.0019(16) -0.0005(17) 0.0010(16)
C28 0.038(2) 0.033(2) 0.034(2) -0.0021(17) 0.0013(18) 0.0092(17)
N1 0.039(2) 0.0389(19) 0.0355(18) -0.0032(15) 0.0046(16) 0.0042(15)
C29 0.039(2) 0.039(2) 0.035(2) -0.0025(18) -0.0031(19) -0.0049(18)
C30 0.033(2) 0.041(2) 0.027(2) -0.0053(17) 0.0001(17) 0.0057(18)
C31 0.027(2) 0.035(2) 0.0237(19) 0.0001(16) 0.0009(15) 0.0014(15)
C32 0.040(2) 0.037(2) 0.032(2) 0.0022(17) -0.0005(18) 0.0040(18)
C33 0.049(3) 0.044(2) 0.037(2) 0.008(2) 0.006(2) 0.009(2)
N2 0.044(2) 0.063(3) 0.037(2) 0.0062(19) -0.0052(17) 0.0170(19)
C34 0.038(2) 0.060(3) 0.032(2) -0.005(2) -0.0012(19) 0.002(2)
C35 0.034(2) 0.043(2) 0.030(2) -0.0053(18) -0.0006(17) 0.0006(18)
C36 0.0229(19) 0.0297(19) 0.0277(19) -0.0037(15) -0.0003(16) 0.0004(16)
C37 0.031(2) 0.0284(19) 0.0295(19) -0.0021(15) 0.0010(16) 0.0024(15)
C38 0.026(2) 0.045(2) 0.0286(19) -0.0044(17) 0.0024(16) 0.0047(17)
C39 0.024(2) 0.045(2) 0.0269(19) -0.0004(17) -0.0003(16) 0.0000(17)
C40 0.044(2) 0.032(2) 0.034(2) 0.0044(17) -0.0024(19) 0.0013(18)
C41 0.038(2) 0.033(2) 0.035(2) -0.0024(17) 0.0013(18) 0.0007(17)
C42 0.044(2) 0.046(2) 0.029(2) 0.0041(18) -0.0005(19) 0.000(2)
C43 0.145(5) 0.099(4) 0.035(3) -0.003(3) 0.003(3) -0.010(4)
C44 0.085(4) 0.179(7) 0.049(3) 0.026(4) 0.018(3) -0.028(4)
C45 0.141(5) 0.115(5) 0.046(3) 0.017(3) 0.001(3) 0.076(4)

loop_
_atom_type_symbol
_atom_type_description
_atom_type_scat_dispersion_real
_atom_type_scat_dispersion_imag
_atom_type_scat_source
C C 0.0033 0.0016 'International Tables Vol C Tables 4.2.6.8 and 6.1.1.4'
H H 0.0000 0.0000 'International Tables Vol C Tables 4.2.6.8 and 6.1.1.4'
N N 0.0061 0.0033 'International Tables Vol C Tables 4.2.6.8 and 6.1.1.4'
F F 0.0171 0.0103 'International Tables Vol C Tables 4.2.6.8 and 6.1.1.4'
Cl Cl 0.1484 0.1585 'International Tables Vol C Tables 4.2.6.8 and 6.1.1.4'

loop_
_geom_angle_atom_site_label_1
_geom_angle_atom_site_label_2
_geom_angle_atom_site_label_3
_geom_angle
_geom_angle_site_symmetry_1
_geom_angle_site_symmetry_3
C6 C1 C2 119.7(3) . .
C6 C1 C7 120.2(3) . .
C2 C1 C7 120.1(3) . .
C3 C2 C1 119.7(3) . .
C3 C2 C13 119.7(3) . .
C1 C2 C13 120.6(3) . .
C4 C3 C2 120.3(3) . .
C4 C3 C19 118.2(3) . .
C2 C3 C19 121.4(3) . .
C3 C4 C5 120.2(3) . .
C3 C4 C26 119.7(3) . .
C5 C4 C26 120.1(3) . .
C4 C5 C6 120.5(3) . .
C4 C5 C31 119.2(3) . .
C6 C5 C31 120.4(3) . .
C5 C6 C1 119.4(3) . .
C5 C6 C36 119.6(3) . .
C1 C6 C36 121.0(3) . .
C8 C7 C12 117.8(3) . .
C8 C7 C1 121.1(3) . .
C12 C7 C1 121.1(3) . .
C7 C8 C9 121.4(4) . .
C7 C8 H1 119.3 . .
C9 C8 H1 119.3 . .
C10 C9 C8 118.8(4) . .
C10 C9 H2 120.6 . .
C8 C9 H2 120.6 . .
C9 C10 C11 121.1(3) . .
C9 C10 Cl1 118.6(3) . .
C11 C10 Cl1 120.3(3) . .
C12 C11 C10 119.1(4) . .
C12 C11 H3 120.4 . .
C10 C11 H3 120.4 . .
C11 C12 C7 121.7(4) . .
C11 C12 H4 119.1 . .
C7 C12 H4 119.1 . .
C18 C13 C14 119.2(3) . .
C18 C13 C2 121.0(3) . .
C14 C13 C2 119.8(3) . .
C13 C14 C15 120.4(4) . .
C13 C14 H5 119.8 . .
C15 C14 H5 119.8 . .
C16 C15 C14 119.6(4) . .
C16 C15 H6 120.2 . .
C14 C15 H6 120.2 . .
C17 C16 C15 120.4(4) . .
C17 C16 H7 119.8 . .
C15 C16 H7 119.8 . .
C16 C17 C18 120.0(4) . .
C16 C17 H8 120.0 . .
C18 C17 H8 120.0 . .
C13 C18 C17 120.4(4) . .
C13 C18 H9 119.8 . .
C17 C18 H9 119.8 . .
C20 C19 C24 118.8(3) . .
C20 C19 C3 121.8(3) . .
C24 C19 C3 119.2(3) . .
C21 C20 C19 120.3(4) . .
C21 C20 H10 119.8 . .
C19 C20 H10 119.8 . .
C22 C21 C20 120.6(4) . .
C22 C21 H11 119.7 . .
C20 C21 H11 119.7 . .
C21 C22 C23 120.0(3) . .
C21 C22 C25 119.4(4) . .
C23 C22 C25 120.5(4) . .
C24 C23 C22 119.0(4) . .
C24 C23 H12 120.5 . .
C22 C23 H12 120.5 . .
C23 C24 C19 121.2(4) . .
C23 C24 H13 119.4 . .
C19 C24 H13 119.4 . .
F1 C25 F3 107.5(4) . .
F1 C25 F2 105.3(4) . .
F3 C25 F2 103.5(4) . .
F1 C25 C22 115.3(4) . .
F3 C25 C22 112.5(3) . .
F2 C25 C22 111.8(3) . .
C27 C26 C30 117.2(3) . .
C27 C26 C4 123.1(3) . .
C30 C26 C4 119.6(3) . .
C28 C27 C26 119.0(4) . .
C28 C27 H14 120.5 . .
C26 C27 H14 120.5 . .
N1 C28 C27 124.8(4) . .
N1 C28 H15 117.6 . .
C27 C28 H15 117.6 . .
C28 N1 C29 115.5(3) . .
N1 C29 C30 124.1(4) . .
N1 C29 H16 118.0 . .
C30 C29 H16 118.0 . .
C29 C30 C26 119.4(3) . .
C29 C30 H17 120.3 . .
C26 C30 H17 120.3 . .
C32 C31 C35 118.6(4) . .
C32 C31 C5 119.5(3) . .
C35 C31 C5 121.9(3) . .
C31 C32 C33 118.4(4) . .
C31 C32 H18 120.8 . .
C33 C32 H18 120.8 . .
N2 C33 C32 124.2(4) . .
N2 C33 H19 117.9 . .
C32 C33 H19 117.9 . .
C34 N2 C33 115.1(4) . .
N2 C34 C35 125.8(4) . .
N2 C34 H20 117.1 . .
C35 C34 H20 117.1 . .
C31 C35 C34 117.8(4) . .
C31 C35 H21 121.1 . .
C34 C35 H21 121.1 . .
C37 C36 C41 118.1(3) . .
C37 C36 C6 120.4(3) . .
C41 C36 C6 121.3(3) . .
C36 C37 C38 120.9(3) . .
C36 C37 H22 119.5 . .
C38 C37 H22 119.5 . .
C39 C38 C37 121.5(3) . .
C39 C38 H23 119.3 . .
C37 C38 H23 119.3 . .
C38 C39 C40 117.2(3) . .
C38 C39 C42 121.8(3) . .
C40 C39 C42 121.0(3) . .
C41 C40 C39 121.8(4) . .
C41 C40 H24 119.1 . .
C39 C40 H24 119.1 . .
C40 C41 C36 120.4(4) . .
C40 C41 H25 119.8 . .
C36 C41 H25 119.8 . .
C45 C42 C44 111.8(5) . .
C45 C42 C43 108.1(5) . .
C44 C42 C43 104.4(5) . .
C45 C42 C39 110.6(4) . .
C44 C42 C39 109.7(4) . .
C43 C42 C39 112.1(4) . .
C42 C43 H26 109.5 . .
C42 C43 H27 109.5 . .
H26 C43 H27 109.5 . .
C42 C43 H28 109.5 . .
H26 C43 H28 109.5 . .
H27 C43 H28 109.5 . .
C42 C44 H29 109.5 . .
C42 C44 H30 109.5 . .
H29 C44 H30 109.5 . .
C42 C44 H31 109.5 . .
H29 C44 H31 109.5 . .
H30 C44 H31 109.5 . .
C42 C45 H32 109.5 . .
C42 C45 H33 109.5 . .
H32 C45 H33 109.5 . .
C42 C45 H34 109.5 . .
H32 C45 H34 109.5 . .
H33 C45 H34 109.5 . .

loop_
_geom_bond_atom_site_label_1
_geom_bond_atom_site_label_2
_geom_bond_distance
_geom_bond_site_symmetry_2
C1 C6 1.412(5) .
C1 C2 1.417(5) .
C1 C7 1.497(5) .
C2 C3 1.396(5) .
C2 C13 1.510(5) .
C3 C4 1.394(5) .
C3 C19 1.505(5) .
C4 C5 1.394(5) .
C4 C26 1.513(5) .
C5 C6 1.404(5) .
C5 C31 1.511(5) .
C6 C36 1.502(5) .
C7 C8 1.387(5) .
C7 C12 1.410(5) .
C8 C9 1.399(5) .
C8 H1 0.9500 .
C9 C10 1.387(5) .
C9 H2 0.9500 .
C10 C11 1.388(6) .
C10 Cl1 1.739(4) .
C11 C12 1.372(5) .
C11 H3 0.9500 .
C12 H4 0.9500 .
C13 C18 1.379(5) .
C13 C14 1.387(5) .
C14 C15 1.394(6) .
C14 H5 0.9500 .
C15 C16 1.382(6) .
C15 H6 0.9500 .
C16 C17 1.364(5) .
C16 H7 0.9500 .
C17 C18 1.398(5) .
C17 H8 0.9500 .
C18 H9 0.9500 .
C19 C20 1.390(5) .
C19 C24 1.399(5) .
C20 C21 1.385(5) .
C20 H10 0.9500 .
C21 C22 1.384(5) .
C21 H11 0.9500 .
C22 C23 1.396(5) .
C22 C25 1.490(5) .
C23 C24 1.391(5) .
C23 H12 0.9500 .
C24 H13 0.9500 .
C25 F1 1.311(5) .
C25 F3 1.349(5) .
C25 F2 1.352(5) .
C26 C27 1.393(5) .
C26 C30 1.398(5) .
C27 C28 1.387(5) .
C27 H14 0.9500 .
C28 N1 1.339(5) .
C28 H15 0.9500 .
N1 C29 1.351(5) .
C29 C30 1.383(5) .
C29 H16 0.9500 .
C30 H17 0.9500 .
C31 C32 1.377(5) .
C31 C35 1.383(5) .
C32 C33 1.402(5) .
C32 H18 0.9500 .
C33 N2 1.335(6) .
C33 H19 0.9500 .
N2 C34 1.328(6) .
C34 C35 1.385(6) .
C34 H20 0.9500 .
C35 H21 0.9500 .
C36 C37 1.394(5) .
C36 C41 1.396(5) .
C37 C38 1.398(5) .
C37 H22 0.9500 .
C38 C39 1.388(5) .
C38 H23 0.9500 .
C39 C40 1.403(5) .
C39 C42 1.535(5) .
C40 C41 1.394(5) .
C40 H24 0.9500 .
C41 H25 0.9500 .
C42 C45 1.487(7) .
C42 C44 1.506(7) .
C42 C43 1.522(7) .
C43 H26 0.9800 .
C43 H27 0.9800 .
C43 H28 0.9800 .
C44 H29 0.9800 .
C44 H30 0.9800 .
C44 H31 0.9800 .
C45 H32 0.9800 .
C45 H33 0.9800 .
C45 H34 0.9800 .

loop_
_geom_torsion_atom_site_label_1
_geom_torsion_atom_site_label_2
_geom_torsion_atom_site_label_3
_geom_torsion_atom_site_label_4
_geom_torsion
_geom_torsion_site_symmetry_1
_geom_torsion_site_symmetry_2
_geom_torsion_site_symmetry_3
_geom_torsion_site_symmetry_4
C6 C1 C2 C3 -0.9(5) . . . .
C7 C1 C2 C3 -179.3(3) . . . .
C6 C1 C2 C13 179.8(3) . . . .
C7 C1 C2 C13 1.5(5) . . . .
C1 C2 C3 C4 -3.1(5) . . . .
C13 C2 C3 C4 176.1(3) . . . .
C1 C2 C3 C19 175.5(3) . . . .
C13 C2 C3 C19 -5.3(5) . . . .
C2 C3 C4 C5 5.1(5) . . . .
C19 C3 C4 C5 -173.6(3) . . . .
C2 C3 C4 C26 -173.2(3) . . . .
C19 C3 C4 C26 8.2(5) . . . .
C3 C4 C5 C6 -3.0(5) . . . .
C26 C4 C5 C6 175.3(3) . . . .
C3 C4 C5 C31 175.3(3) . . . .
C26 C4 C5 C31 -6.5(5) . . . .
C4 C5 C6 C1 -1.1(5) . . . .
C31 C5 C6 C1 -179.3(3) . . . .
C4 C5 C6 C36 -179.0(3) . . . .
C31 C5 C6 C36 2.8(5) . . . .
C2 C1 C6 C5 3.0(5) . . . .
C7 C1 C6 C5 -178.6(3) . . . .
C2 C1 C6 C36 -179.1(3) . . . .
C7 C1 C6 C36 -0.8(5) . . . .
C6 C1 C7 C8 117.9(4) . . . .
C2 C1 C7 C8 -63.7(5) . . . .
C6 C1 C7 C12 -61.9(5) . . . .
C2 C1 C7 C12 116.5(4) . . . .
C12 C7 C8 C9 -0.6(5) . . . .
C1 C7 C8 C9 179.6(3) . . . .
C7 C8 C9 C10 0.2(5) . . . .
C8 C9 C10 C11 0.4(5) . . . .
C8 C9 C10 Cl1 179.2(3) . . . .
C9 C10 C11 C12 -0.7(6) . . . .
Cl1 C10 C11 C12 -179.4(3) . . . .
C10 C11 C12 C7 0.3(6) . . . .
C8 C7 C12 C11 0.3(5) . . . .
C1 C7 C12 C11 -179.9(3) . . . .
C3 C2 C13 C18 113.6(4) . . . .
C1 C2 C13 C18 -67.2(5) . . . .
C3 C2 C13 C14 -65.9(4) . . . .
C1 C2 C13 C14 113.3(4) . . . .
C18 C13 C14 C15 -0.6(5) . . . .
C2 C13 C14 C15 178.9(3) . . . .
C13 C14 C15 C16 0.3(6) . . . .
C14 C15 C16 C17 -0.4(6) . . . .
C15 C16 C17 C18 0.8(6) . . . .
C14 C13 C18 C17 0.9(5) . . . .
C2 C13 C18 C17 -178.6(3) . . . .
C16 C17 C18 C13 -1.0(6) . . . .
C4 C3 C19 C20 -72.2(5) . . . .
C2 C3 C19 C20 109.1(4) . . . .
C4 C3 C19 C24 101.9(4) . . . .
C2 C3 C19 C24 -76.7(5) . . . .
C24 C19 C20 C21 -2.1(6) . . . .
C3 C19 C20 C21 172.1(4) . . . .
C19 C20 C21 C22 -0.7(6) . . . .
C20 C21 C22 C23 2.8(6) . . . .
C20 C21 C22 C25 -177.5(4) . . . .
C21 C22 C23 C24 -2.0(6) . . . .
C25 C22 C23 C24 178.3(4) . . . .
C22 C23 C24 C19 -0.8(6) . . . .
C20 C19 C24 C23 2.9(6) . . . .
C3 C19 C24 C23 -171.5(3) . . . .
C21 C22 C25 F1 169.5(4) . . . .
C23 C22 C25 F1 -10.9(6) . . . .
C21 C22 C25 F3 -66.8(5) . . . .
C23 C22 C25 F3 112.9(4) . . . .
C21 C22 C25 F2 49.2(5) . . . .
C23 C22 C25 F2 -131.1(4) . . . .
C3 C4 C26 C27 -68.7(5) . . . .
C5 C4 C26 C27 113.0(4) . . . .
C3 C4 C26 C30 107.1(4) . . . .
C5 C4 C26 C30 -71.1(5) . . . .
C30 C26 C27 C28 -0.3(5) . . . .
C4 C26 C27 C28 175.6(3) . . . .
C26 C27 C28 N1 -0.1(6) . . . .
C27 C28 N1 C29 0.2(6) . . . .
C28 N1 C29 C30 0.1(6) . . . .
N1 C29 C30 C26 -0.5(6) . . . .
C27 C26 C30 C29 0.6(5) . . . .
C4 C26 C30 C29 -175.5(3) . . . .
C4 C5 C31 C32 -66.2(5) . . . .
C6 C5 C31 C32 112.0(4) . . . .
C4 C5 C31 C35 112.5(4) . . . .
C6 C5 C31 C35 -69.3(5) . . . .
C35 C31 C32 C33 1.6(6) . . . .
C5 C31 C32 C33 -179.6(3) . . . .
C31 C32 C33 N2 -1.0(6) . . . .
C32 C33 N2 C34 0.4(6) . . . .
C33 N2 C34 C35 -0.5(6) . . . .
C32 C31 C35 C34 -1.7(6) . . . .
C5 C31 C35 C34 179.5(3) . . . .
N2 C34 C35 C31 1.2(6) . . . .
C5 C6 C36 C37 114.8(4) . . . .
C1 C6 C36 C37 -63.1(5) . . . .
C5 C6 C36 C41 -61.0(5) . . . .
C1 C6 C36 C41 121.1(4) . . . .
C41 C36 C37 C38 3.5(5) . . . .
C6 C36 C37 C38 -172.4(3) . . . .
C36 C37 C38 C39 -1.8(5) . . . .
C37 C38 C39 C40 -1.3(5) . . . .
C37 C38 C39 C42 -178.9(3) . . . .
C38 C39 C40 C41 2.7(6) . . . .
C42 C39 C40 C41 -179.7(4) . . . .
C39 C40 C41 C36 -0.9(6) . . . .
C37 C36 C41 C40 -2.2(6) . . . .
C6 C36 C41 C40 173.7(3) . . . .
C38 C39 C42 C45 -135.4(5) . . . .
C40 C39 C42 C45 47.1(6) . . . .
C38 C39 C42 C44 100.8(5) . . . .
C40 C39 C42 C44 -76.7(6) . . . .
C38 C39 C42 C43 -14.7(6) . . . .
C40 C39 C42 C43 167.8(5) . . . .
